data_4503258
loop_
_publ_author_name
'Wang, Huan-Yu'
'Gao, Shan'
'Huo, Li-Hua'
'Ng, Seik Weng'
'Zhao, Jing-Gui'

_publ_section_title
;
 Three Interpenetrated Frameworks Assembly from a Long Multicarboxylate
 Ligand and Transition Metal
;
_journal_issue 2
_journal_name_full 'Crystal Growth &amp; Design'
_journal_page_first 665
_journal_paper_doi 10.1021/cg700896j
_journal_volume 8
_journal_year 2008
_chemical_formula_moiety '(C10 H8 N2) (C16 H10 O4) Zn'
_chemical_formula_sum 'C26 H18 N2 Ni O4'
_chemical_formula_weight 481.13
_chemical_name_systematic
; 
 ? 
;
_space_group_IT_number 15
_symmetry_cell_setting monoclinic
_symmetry_space_group_name_Hall '-C 2yc'
_symmetry_space_group_name_H-M 'C 1 2/c 1'
_atom_sites_solution_hydrogens geom
_atom_sites_solution_primary direct
_atom_sites_solution_secondary difmap
_audit_creation_method SHELXL-97
_cell_angle_alpha 90.00
_cell_angle_beta 119.375(2)
_cell_angle_gamma 90.00
_cell_formula_units_Z 8
_cell_length_a 23.067(2)
_cell_length_b 11.6485(7)
_cell_length_c 18.889(1)
_cell_measurement_reflns_used 11592
_cell_measurement_temperature 295(2)
_cell_measurement_theta_max 27.5
_cell_measurement_theta_min 3.2
_cell_volume 4422.8(5)
_computing_structure_refinement 'SHELXL-97 (Sheldrick, 1997)'
_computing_structure_solution 'SHELXS-97 (Sheldrick, 1990)'
_diffrn_ambient_temperature 295(2)
_diffrn_detector_area_resol_mean 10.000
_diffrn_measured_fraction_theta_full 0.99
_diffrn_measured_fraction_theta_max 0.99
_diffrn_measurement_device_type 'Rigaku RAXIS-RAPID'
_diffrn_measurement_method \w
_diffrn_radiation_monochromator graphite
_diffrn_radiation_source 'fine-focus sealed tube'
_diffrn_radiation_type MoK\a
_diffrn_radiation_wavelength 0.71073
_diffrn_reflns_av_R_equivalents 0.068
_diffrn_reflns_av_sigmaI/netI 0.060
_diffrn_reflns_limit_h_max 27
_diffrn_reflns_limit_h_min -29
_diffrn_reflns_limit_k_max 15
_diffrn_reflns_limit_k_min -14
_diffrn_reflns_limit_l_max 24
_diffrn_reflns_limit_l_min -24
_diffrn_reflns_number 20103
_diffrn_reflns_theta_full 27.5
_diffrn_reflns_theta_max 27.5
_diffrn_reflns_theta_min 3.2
_diffrn_standards_decay_% 0
_diffrn_standards_interval_count 0
_diffrn_standards_interval_time 0
_diffrn_standards_number 0
_exptl_absorpt_coefficient_mu 0.913
_exptl_absorpt_correction_T_max 0.914
_exptl_absorpt_correction_T_min 0.510
_exptl_absorpt_correction_type multi-scan
_exptl_absorpt_process_details 'ABSCOR (Higashi, 1995)'
_exptl_crystal_colour green
_exptl_crystal_density_diffrn 1.445
_exptl_crystal_density_method 'not measured'
_exptl_crystal_description block
_exptl_crystal_F_000 1984
_exptl_crystal_size_max 0.22
_exptl_crystal_size_mid 0.15
_exptl_crystal_size_min 0.10
_refine_diff_density_max 0.40
_refine_diff_density_min -0.73
_refine_diff_density_rms 0.07
_refine_ls_extinction_method none
_refine_ls_goodness_of_fit_ref 1.06
_refine_ls_hydrogen_treatment constr
_refine_ls_matrix_type full
_refine_ls_number_parameters 337
_refine_ls_number_reflns 5029
_refine_ls_number_restraints 84
_refine_ls_restrained_S_all 1.06
_refine_ls_R_factor_all 0.101
_refine_ls_R_factor_gt 0.051
_refine_ls_shift/su_max 0.001
_refine_ls_shift/su_mean <0.001
_refine_ls_structure_factor_coef Fsqd
_refine_ls_weighting_details 'calc w=1/[\s^2^(Fo^2^)+(0.0647P)^2^+1.2601P] where P=(Fo^2^+2Fc^2^)/3'
_refine_ls_weighting_scheme calc
_refine_ls_wR_factor_gt 0.118
_refine_ls_wR_factor_ref 0.141
_reflns_number_gt 2998
_reflns_number_total 5029
_reflns_threshold_expression >2sigma(I)
_cod_data_source_file cg700896j-file023.cif
_cod_data_source_block ni
_cod_depositor_comments
;
The following automatic conversions were performed:

'_symmetry_cell_setting' value 'Monoclinic' changed to 'monoclinic'
according to /home/saulius/struct/CIF-dictionaries/cif_core.dic
dictionary named 'cif_core.dic' version 2.4.1 from
2010-06-29.

'_exptl_absorpt_correction_type' value 'Multi-scan'
changed to 'multi-scan' according to
/home/saulius/struct/CIF-dictionaries/cif_core.dic dictionary named
'cif_core.dic' version 2.4.1 from 2010-06-29.

Automatic conversion script
Id: cif_fix_values 1715 2011-07-08 13:25:40Z adriana 
;
_cod_original_sg_symbol_H-M 'C 2/c'
_cod_database_code 4503258

loop_
_symmetry_equiv_pos_as_xyz
'x, y, z'
'-x, y, -z+1/2'
'x+1/2, y+1/2, z'
'-x+1/2, y+1/2, -z+1/2'
'-x, -y, -z'
'x, -y, z-1/2'
'-x+1/2, -y+1/2, -z'
'x+1/2, -y+1/2, z-1/2'

loop_
_atom_site_label
_atom_site_type_symbol
_atom_site_fract_x
_atom_site_fract_y
_atom_site_fract_z
_atom_site_U_iso_or_equiv
_atom_site_adp_type
_atom_site_occupancy
_atom_site_symmetry_multiplicity
_atom_site_calc_flag
_atom_site_refinement_flags
_atom_site_disorder_assembly
_atom_site_disorder_group
Ni1 Ni 0.67916(2) 0.60772(3) 0.77211(2) 0.03965(16) Uani 1 1 d . . .
O1 O 0.63655(11) 0.5166(2) 0.66291(14) 0.0493(6) Uani 1 1 d . A .
O2 O 0.64309(12) 0.70404(19) 0.66392(14) 0.0509(6) Uani 1 1 d . A .
O3 O 0.69230(11) 0.74015(19) 0.85255(13) 0.0460(6) Uani 1 1 d . . .
O4 O 0.59540(11) 0.65553(19) 0.78306(14) 0.0452(6) Uani 1 1 d . . .
N1 N 0.70067(13) 0.4761(2) 0.85483(16) 0.0424(7) Uani 1 1 d . . .
N2 N 0.77364(14) 0.6061(2) 0.78462(17) 0.0474(7) Uani 1 1 d . . .
C1 C 0.62547(16) 0.6109(3) 0.6253(2) 0.0435(8) Uani 1 1 d . . .
C2 C 0.5947(7) 0.6263(8) 0.5336(3) 0.040(3) Uani 0.50 1 d PGU A -1
C3 C 0.5674(6) 0.5310(6) 0.4838(4) 0.045(2) Uani 0.50 1 d PGU A -1
H3 H 0.5677 0.4600 0.5065 0.054 Uiso 0.50 1 calc PR A -1
C4 C 0.5395(4) 0.5419(4) 0.4001(4) 0.045(2) Uani 0.50 1 d PGU A -1
H4 H 0.5212 0.4781 0.3668 0.055 Uiso 0.50 1 calc PR A -1
C5 C 0.5391(3) 0.6480(5) 0.3662(3) 0.040(2) Uani 0.50 1 d PGU A -1
C6 C 0.5664(4) 0.7433(4) 0.4160(4) 0.047(2) Uani 0.50 1 d PGU A -1
H6 H 0.5661 0.8143 0.3933 0.056 Uiso 0.50 1 calc PR A -1
C7 C 0.5942(6) 0.7324(6) 0.4997(4) 0.049(3) Uani 0.50 1 d PGU A -1
H7 H 0.6125 0.7962 0.5330 0.059 Uiso 0.50 1 calc PR A -1
C8 C 0.5114(4) 0.6611(7) 0.2774(4) 0.055(2) Uani 0.50 1 d PU A -1
H8 H 0.5045 0.7361 0.2581 0.066 Uiso 0.50 1 calc PR A -1
C9 C 0.4957(4) 0.5813(6) 0.2229(4) 0.0477(18) Uani 0.50 1 d PU A -1
H9 H 0.5039 0.5067 0.2429 0.057 Uiso 0.50 1 calc PR A -1
C10 C 0.4663(3) 0.5913(5) 0.1330(4) 0.042(2) Uani 0.50 1 d PGU A -1
C11 C 0.4589(4) 0.4914(4) 0.0891(4) 0.051(2) Uani 0.50 1 d PGU A -1
H11 H 0.4728 0.4214 0.1160 0.061 Uiso 0.50 1 calc PR A -1
C12 C 0.4306(6) 0.4960(6) 0.0051(4) 0.052(3) Uani 0.50 1 d PGU A -1
H12 H 0.4256 0.4292 -0.0243 0.062 Uiso 0.50 1 calc PR A -1
C13 C 0.4097(7) 0.6006(8) -0.0351(4) 0.036(3) Uani 0.50 1 d PGU . -1
C14 C 0.4171(6) 0.7005(6) 0.0088(5) 0.048(3) Uani 0.50 1 d PGU A -1
H14 H 0.4031 0.7704 -0.0181 0.058 Uiso 0.50 1 calc PR A -1
C15 C 0.4454(4) 0.6959(4) 0.0928(5) 0.043(2) Uani 0.50 1 d PGU A -1
H15 H 0.4503 0.7627 0.1222 0.052 Uiso 0.50 1 calc PR A -1
C16 C 0.63183(17) 0.7296(3) 0.8346(2) 0.0416(8) Uani 1 1 d . . .
C17 C 0.60427(16) 0.8015(3) 0.8767(2) 0.0418(8) Uani 1 1 d . . .
C18 C 0.64491(18) 0.8765(3) 0.9371(2) 0.0553(10) Uani 1 1 d . . .
H18 H 0.6892 0.8847 0.9504 0.066 Uiso 1 1 calc R . .
C19 C 0.61996(19) 0.9399(3) 0.9782(2) 0.0602(10) Uani 1 1 d . . .
H19 H 0.6480 0.9902 1.0189 0.072 Uiso 1 1 calc R . .
C20 C 0.55444(18) 0.9304(3) 0.9604(2) 0.0481(8) Uani 1 1 d . . .
C21 C 0.51406(19) 0.8529(3) 0.8995(2) 0.0550(9) Uani 1 1 d . . .
H21 H 0.4699 0.8440 0.8865 0.066 Uiso 1 1 calc R . .
C22 C 0.53845(17) 0.7899(3) 0.8584(2) 0.0510(9) Uani 1 1 d . . .
H22 H 0.5107 0.7389 0.8180 0.061 Uiso 1 1 calc R . .
C23 C 0.53087(17) 0.9968(3) 1.0067(2) 0.0521(9) Uani 1 1 d . . .
H23 H 0.5626 1.0392 1.0502 0.062 Uiso 1 1 calc R . .
C24 C 0.70369(17) 0.4890(3) 0.9269(2) 0.0473(8) Uani 1 1 d . . .
H24 H 0.6923 0.5600 0.9389 0.057 Uiso 1 1 calc R . .
C25 C 0.72256(17) 0.4039(3) 0.9842(2) 0.0459(8) Uani 1 1 d . . .
H25 H 0.7241 0.4189 1.0334 0.055 Uiso 1 1 calc R . .
C26 C 0.73912(16) 0.2971(3) 0.9696(2) 0.0417(8) Uani 1 1 d . . .
C27 C 0.7374(3) 0.2836(3) 0.8963(3) 0.0828(15) Uani 1 1 d . . .
H27 H 0.7492 0.2135 0.8834 0.099 Uiso 1 1 calc R . .
C28 C 0.7183(3) 0.3735(3) 0.8418(3) 0.0840(16) Uani 1 1 d . . .
H28 H 0.7178 0.3612 0.7929 0.101 Uiso 1 1 calc R . .
C29 C 0.7935(2) 0.5288(4) 0.7493(3) 0.0680(11) Uani 1 1 d . . .
H29 H 0.7642 0.4705 0.7191 0.082 Uiso 1 1 calc R . .
C30 C 0.8557(2) 0.5308(5) 0.7553(3) 0.0858(14) Uani 1 1 d . . .
H30 H 0.8675 0.4749 0.7295 0.103 Uiso 1 1 calc R . .
C31 C 0.9000(3) 0.6163(5) 0.7998(4) 0.0913(16) Uani 1 1 d . . .
C32 C 0.8792(2) 0.6963(4) 0.8353(3) 0.0822(14) Uani 1 1 d . . .
H32 H 0.9073 0.7562 0.8650 0.099 Uiso 1 1 calc R . .
C33 C 0.81652(19) 0.6882(3) 0.8271(2) 0.0593(10) Uani 1 1 d . . .
H33 H 0.8038 0.7429 0.8527 0.071 Uiso 1 1 calc R . .

loop_
_atom_site_aniso_label
_atom_site_aniso_U_11
_atom_site_aniso_U_22
_atom_site_aniso_U_33
_atom_site_aniso_U_23
_atom_site_aniso_U_13
_atom_site_aniso_U_12
Ni1 0.0426(3) 0.0433(3) 0.0324(2) 0.00109(19) 0.01794(19) 0.00307(19)
O1 0.0567(15) 0.0482(14) 0.0386(13) 0.0005(12) 0.0199(11) 0.0012(11)
O2 0.0631(15) 0.0484(14) 0.0403(13) 0.0036(12) 0.0246(12) 0.0065(12)
O3 0.0421(13) 0.0534(14) 0.0446(13) -0.0075(11) 0.0228(11) -0.0018(11)
O4 0.0434(13) 0.0462(12) 0.0428(13) -0.0068(11) 0.0187(11) 0.0018(11)
N1 0.0479(16) 0.0400(15) 0.0342(15) -0.0001(13) 0.0162(12) 0.0029(12)
N2 0.0456(16) 0.0546(17) 0.0436(16) 0.0030(15) 0.0233(13) 0.0021(14)
C1 0.0402(18) 0.056(2) 0.0352(18) -0.0020(18) 0.0189(15) 0.0050(16)
C2 0.038(5) 0.043(5) 0.039(6) -0.001(4) 0.018(4) -0.004(4)
C3 0.050(5) 0.050(5) 0.035(4) 0.006(4) 0.020(4) -0.004(4)
C4 0.061(5) 0.033(5) 0.035(5) -0.002(4) 0.018(4) -0.004(4)
C5 0.043(4) 0.045(5) 0.027(4) 0.010(4) 0.014(3) 0.005(4)
C6 0.057(5) 0.035(4) 0.040(5) 0.000(4) 0.017(4) -0.005(4)
C7 0.057(6) 0.053(5) 0.030(4) 0.004(4) 0.015(4) 0.006(4)
C8 0.064(5) 0.047(4) 0.048(5) 0.003(3) 0.023(4) 0.000(4)
C9 0.051(4) 0.052(4) 0.035(4) 0.007(3) 0.017(4) 0.004(3)
C10 0.044(4) 0.039(5) 0.035(5) -0.001(4) 0.014(3) 0.001(4)
C11 0.066(5) 0.038(5) 0.043(5) 0.004(4) 0.023(4) 0.003(4)
C12 0.062(5) 0.049(5) 0.042(5) 0.001(4) 0.024(4) 0.002(4)
C13 0.042(5) 0.041(5) 0.029(5) -0.003(3) 0.020(4) -0.006(4)
C14 0.049(5) 0.042(5) 0.046(5) 0.007(4) 0.018(4) 0.000(4)
C15 0.055(5) 0.033(5) 0.032(4) -0.002(4) 0.013(4) 0.003(4)
C16 0.0455(19) 0.0417(18) 0.0355(18) 0.0032(16) 0.0183(15) 0.0023(15)
C17 0.0452(18) 0.0419(18) 0.0412(18) -0.0060(15) 0.0234(15) -0.0006(15)
C18 0.044(2) 0.062(2) 0.065(3) -0.022(2) 0.0313(19) -0.0091(17)
C19 0.057(2) 0.062(2) 0.065(3) -0.027(2) 0.033(2) -0.0155(19)
C20 0.051(2) 0.0476(19) 0.052(2) -0.0071(17) 0.0302(17) -0.0046(16)
C21 0.051(2) 0.061(2) 0.061(2) -0.018(2) 0.0338(19) -0.0091(18)
C22 0.046(2) 0.057(2) 0.050(2) -0.0116(18) 0.0245(17) -0.0044(16)
C23 0.060(2) 0.050(2) 0.053(2) -0.0137(18) 0.034(2) -0.0065(18)
C24 0.054(2) 0.0492(19) 0.047(2) 0.0046(17) 0.0309(17) 0.0079(16)
C25 0.057(2) 0.051(2) 0.0382(18) 0.0046(17) 0.0301(17) 0.0041(16)
C26 0.0482(19) 0.0385(17) 0.0384(18) 0.0002(15) 0.0212(15) -0.0024(15)
C27 0.160(5) 0.045(2) 0.052(3) 0.001(2) 0.058(3) 0.019(3)
C28 0.162(5) 0.053(3) 0.043(2) 0.007(2) 0.055(3) 0.021(3)
C29 0.060(3) 0.072(3) 0.075(3) -0.013(2) 0.035(2) 0.002(2)
C30 0.069(3) 0.108(4) 0.098(4) -0.002(3) 0.055(3) 0.021(3)
C31 0.067(3) 0.112(4) 0.106(4) -0.007(4) 0.052(3) -0.001(3)
C32 0.057(3) 0.095(4) 0.093(4) -0.009(3) 0.036(3) -0.018(2)
C33 0.058(2) 0.063(2) 0.060(2) 0.004(2) 0.031(2) 0.0019(19)

loop_
_atom_type_symbol
_atom_type_description
_atom_type_scat_dispersion_real
_atom_type_scat_dispersion_imag
_atom_type_scat_source
C C 0.0033 0.0016 'International Tables Vol C Tables 4.2.6.8 and 6.1.1.4'
H H 0.0000 0.0000 'International Tables Vol C Tables 4.2.6.8 and 6.1.1.4'
N N 0.0061 0.0033 'International Tables Vol C Tables 4.2.6.8 and 6.1.1.4'
O O 0.0106 0.0060 'International Tables Vol C Tables 4.2.6.8 and 6.1.1.4'
Ni Ni 0.3393 1.1124 'International Tables Vol C Tables 4.2.6.8 and 6.1.1.4'

loop_
_geom_angle_atom_site_label_1
_geom_angle_atom_site_label_2
_geom_angle_atom_site_label_3
_geom_angle
_geom_angle_site_symmetry_1
_geom_angle_site_symmetry_3
_geom_angle_publ_flag
O1 Ni1 O2 62.8(1) . . yes
O1 Ni1 O3 158.1(1) . . yes
O1 Ni1 O4 102.7(1) . . yes
O1 Ni1 N1 101.1(1) . . yes
O1 Ni1 N2 93.9(1) . . yes
O2 Ni1 O3 99.2(1) . . yes
O2 Ni1 O4 90.6(1) . . yes
O2 Ni1 N1 163.7(1) . . yes
O2 Ni1 N2 90.5(1) . . yes
O3 Ni1 O4 63.0(1) . . yes
O3 Ni1 N1 95.9(1) . . yes
O3 Ni1 N2 98.9(1) . . yes
O4 Ni1 N1 90.8(1) . . yes
O4 Ni1 N2 161.8(1) . . yes
N1 Ni1 N2 93.3(1) . . yes
C1 O1 Ni1 88.9(2) . . ?
C1 O2 Ni1 88.0(2) . . ?
C16 O3 Ni1 89.2(2) . . ?
C16 O4 Ni1 87.8(2) . . ?
C28 N1 C24 115.0(3) . . ?
C28 N1 Ni1 120.7(2) . . ?
C24 N1 Ni1 124.0(2) . . ?
C33 N2 C29 117.0(3) . . ?
C33 N2 Ni1 119.5(3) . . ?
C29 N2 Ni1 123.4(3) . . ?
O2 C1 O1 120.3(3) . . ?
O2 C1 C13 124.9(12) . 2_655 ?
O1 C1 C13 114.8(12) . 2_655 ?
O2 C1 C2 113.3(4) . . ?
O1 C1 C2 126.4(4) . . ?
C13 C1 C2 12.2(11) 2_655 . ?
C3 C2 C7 120.0 . . ?
C3 C2 C1 118.5(5) . . ?
C7 C2 C1 121.5(5) . . ?
C4 C3 C2 120.0 . . ?
C3 C4 C5 120.0 . . ?
C6 C5 C4 120.0 . . ?
C6 C5 C8 119.0(5) . . ?
C4 C5 C8 121.0(5) . . ?
C5 C6 C7 120.0 . . ?
C6 C7 C2 120.0 . . ?
C9 C8 C5 128.4(6) . . ?
C8 C9 C10 129.8(6) . . ?
C11 C10 C15 120.0 . . ?
C11 C10 C9 117.9(5) . . ?
C15 C10 C9 122.1(5) . . ?
C10 C11 C12 120.0 . . ?
C13 C12 C11 120.0 . . ?
C12 C13 C14 120.0 . . ?
C12 C13 C1 122.9(6) . 2_655 ?
C14 C13 C1 116.9(6) . 2_655 ?
C15 C14 C13 120.0 . . ?
C14 C15 C10 120.0 . . ?
O4 C16 O3 120.0(3) . . ?
O4 C16 C17 119.8(3) . . ?
O3 C16 C17 120.2(3) . . ?
C18 C17 C22 119.1(3) . . ?
C18 C17 C16 120.1(3) . . ?
C22 C17 C16 120.7(3) . . ?
C17 C18 C19 120.1(3) . . ?
C20 C19 C18 121.8(3) . . ?
C19 C20 C21 117.4(3) . . ?
C19 C20 C23 119.8(3) . . ?
C21 C20 C23 122.9(3) . . ?
C22 C21 C20 121.2(3) . . ?
C21 C22 C17 120.5(3) . . ?
C23 C23 C20 126.8(4) 5_677 . ?
N1 C24 C25 124.1(3) . . ?
C26 C25 C24 120.7(3) . . ?
C25 C26 C27 115.8(3) . . ?
C25 C26 C26 122.4(4) . 7_657 ?
C27 C26 C26 121.7(4) . 7_657 ?
C26 C27 C28 120.3(4) . . ?
N1 C28 C27 124.1(4) . . ?
N2 C29 C30 123.1(4) . . ?
C31 C30 C29 119.5(4) . . ?
C32 C31 C30 117.2(4) . . ?
C31 C32 C33 120.0(4) . . ?
N2 C33 C32 123.1(4) . . ?

loop_
_geom_bond_atom_site_label_1
_geom_bond_atom_site_label_2
_geom_bond_distance
_geom_bond_site_symmetry_2
_geom_bond_publ_flag
Ni1 O1 2.088(2) . yes
Ni1 O2 2.112(2) . yes
Ni1 O3 2.080(2) . yes
Ni1 O4 2.116(2) . yes
Ni1 N1 2.068(3) . yes
Ni1 N2 2.074(3) . yes
O1 C1 1.264(4) . ?
O2 C1 1.258(4) . ?
O3 C16 1.270(4) . ?
O4 C16 1.264(4) . ?
N1 C28 1.324(4) . ?
N1 C24 1.337(4) . ?
N2 C33 1.326(5) . ?
N2 C29 1.329(5) . ?
C1 C13 1.490(9) 2_655 ?
C1 C2 1.526(6) . ?
C2 C3 1.3900 . ?
C2 C7 1.3900 . ?
C3 C4 1.3900 . ?
C4 C5 1.3900 . ?
C5 C6 1.3900 . ?
C5 C8 1.481(9) . ?
C6 C7 1.3900 . ?
C8 C9 1.299(9) . ?
C9 C10 1.492(9) . ?
C10 C11 1.3900 . ?
C10 C15 1.3900 . ?
C11 C12 1.3900 . ?
C12 C13 1.3900 . ?
C13 C14 1.3900 . ?
C13 C1 1.490(7) 2_655 ?
C14 C15 1.3900 . ?
C16 C17 1.495(4) . ?
C17 C18 1.376(5) . ?
C17 C22 1.389(5) . ?
C18 C19 1.384(5) . ?
C19 C20 1.382(5) . ?
C20 C21 1.398(5) . ?
C20 C23 1.458(5) . ?
C21 C22 1.373(5) . ?
C23 C23 1.321(7) 5_677 ?
C24 C25 1.371(4) . ?
C25 C26 1.368(4) . ?
C26 C27 1.373(5) . ?
C26 C26 1.487(6) 7_657 ?
C27 C28 1.381(5) . ?
C29 C30 1.383(6) . ?
C30 C31 1.379(7) . ?
C31 C32 1.366(6) . ?
C32 C33 1.380(6) . ?
